data_2220807
loop_
_publ_author_name
'Arslan, Hakan'
'VanDerveer, Don'
'\"Ozdemir, smail'
'G\"urb\"uz, Nevin'
'G\"ok, Yetkin'
'\,Cetinkaya, Bekir'

_publ_section_title
;
 1,3-Bis(2-thienylmethyl)-4,5-dihydroimidazolium
 trichlorido(\h^6^-<i>p</i>-cymene)ruthenate(II)
;
_journal_coeditor_code HG2465
_journal_issue 2
_journal_name_full 'Acta Crystallographica Section E'
_journal_page_first m165
_journal_page_last m166
_journal_paper_doi 10.1107/S1600536809000464
_journal_volume 65
_journal_year 2009
_chemical_formula_iupac '(C13 H15 N2 S2) [Ru Cl3 (C10 H14)]'
_chemical_formula_moiety 'C13 H15 N2 S2 +, C10 H14 Cl3 Ru -'
_chemical_formula_sum 'C23 H29 Cl3 N2 Ru S2'
_chemical_formula_weight 605.02
_chemical_name_systematic
;
1,3-Bis(2-thienylmethyl)-4,5-dihydroimidazolium
trichlorido(\h^6^-<i>p</i>-cymene)ruthenate(II)
;
_space_group_IT_number 2
_symmetry_cell_setting triclinic
_symmetry_space_group_name_Hall '-P 1'
_symmetry_space_group_name_H-M 'P -1'
_atom_sites_solution_hydrogens geom
_atom_sites_solution_primary direct
_atom_sites_solution_secondary difmap
_cell_angle_alpha 84.95(3)
_cell_angle_beta 67.05(3)
_cell_angle_gamma 74.14(3)
_cell_formula_units_Z 2
_cell_length_a 9.910(2)
_cell_length_b 11.600(2)
_cell_length_c 12.659(3)
_cell_measurement_reflns_used 5195
_cell_measurement_temperature 153(2)
_cell_measurement_theta_max 26.3808
_cell_measurement_theta_min 3.2990
_cell_volume 1288.7(6)
_computing_cell_refinement 'CrystalClear (Rigaku/MSC, 2006)'
_computing_data_collection 'CrystalClear (Rigaku/MSC, 2006)'
_computing_data_reduction 'CrystalClear (Rigaku/MSC, 2006)'
_computing_molecular_graphics 'SHELXTL (Sheldrick, 2008)'
_computing_publication_material 'SHELXTL (Sheldrick, 2008)'
_computing_structure_refinement 'SHELXTL (Sheldrick, 2008)'
_computing_structure_solution 'SHELXTL (Sheldrick, 2008)'
_diffrn_ambient_temperature 153(2)
_diffrn_detector_area_resol_mean 14.6306
_diffrn_measured_fraction_theta_full 0.987
_diffrn_measured_fraction_theta_max 0.987
_diffrn_measurement_device 'Rigaku AFC-8S Mercury CCD'
_diffrn_measurement_method \w
_diffrn_radiation_monochromator 'Graphite Monochromator'
_diffrn_radiation_source 'Sealed Tube'
_diffrn_radiation_type MoK\a
_diffrn_radiation_wavelength 0.71073
_diffrn_reflns_av_R_equivalents 0.0188
_diffrn_reflns_av_sigmaI/netI 0.0212
_diffrn_reflns_limit_h_max 11
_diffrn_reflns_limit_h_min -11
_diffrn_reflns_limit_k_max 13
_diffrn_reflns_limit_k_min -11
_diffrn_reflns_limit_l_max 15
_diffrn_reflns_limit_l_min -15
_diffrn_reflns_number 11095
_diffrn_reflns_reduction_process 'Lp corrections applied'
_diffrn_reflns_theta_full 25.15
_diffrn_reflns_theta_max 25.15
_diffrn_reflns_theta_min 3.27
_diffrn_standards_decay_% 0
_diffrn_standards_interval_count 0
_diffrn_standards_interval_time 0
_diffrn_standards_number 0
_exptl_absorpt_coefficient_mu 1.096
_exptl_absorpt_correction_T_max 0.8356
_exptl_absorpt_correction_T_min 0.6214
_exptl_absorpt_correction_type multi-scan
_exptl_absorpt_process_details '(Jacobson, 1998)'
_exptl_crystal_colour red
_exptl_crystal_density_diffrn 1.559
_exptl_crystal_density_method 'not measured'
_exptl_crystal_description rod
_exptl_crystal_F_000 616
_exptl_crystal_size_max 0.48
_exptl_crystal_size_mid 0.19
_exptl_crystal_size_min 0.17
_refine_diff_density_max 0.432
_refine_diff_density_min -0.677
_refine_ls_extinction_method none
_refine_ls_goodness_of_fit_ref 1.129
_refine_ls_hydrogen_treatment constr
_refine_ls_matrix_type full
_refine_ls_number_parameters 285
_refine_ls_number_reflns 4557
_refine_ls_number_restraints 0
_refine_ls_restrained_S_all 1.129
_refine_ls_R_factor_all 0.0374
_refine_ls_R_factor_gt 0.0322
_refine_ls_shift/su_max 0.001
_refine_ls_shift/su_mean 0.000
_refine_ls_structure_factor_coef Fsqd
_refine_ls_weighting_details 'calc w=1/[\s^2^(Fo^2^)+(0.0406P)^2^+0.9404P] where P=(Fo^2^+2Fc^2^)/3'
_refine_ls_weighting_scheme calc
_refine_ls_wR_factor_gt 0.0783
_refine_ls_wR_factor_ref 0.0839
_reflns_number_gt 4062
_reflns_number_total 4557
_reflns_threshold_expression I>2\s(I)
_cod_data_source_file hg2465.cif
_cod_data_source_block I
_cod_original_cell_volume 1288.8(6)
_cod_database_code 2220807
_cod_database_fobs_code 2220807

loop_
_symmetry_equiv_pos_as_xyz
'x, y, z'
'-x, -y, -z'

loop_
_atom_site_type_symbol
_atom_site_label
_atom_site_fract_x
_atom_site_fract_y
_atom_site_fract_z
_atom_site_U_iso_or_equiv
_atom_site_adp_type
_atom_site_calc_flag
_atom_site_refinement_flags
_atom_site_occupancy
_atom_site_disorder_assembly
_atom_site_disorder_group
Ru Ru1 -0.02777(3) 0.69238(2) 0.639788(19) 0.03323(9) Uani d . 1 . .
Cl Cl1 -0.10558(9) 0.78990(7) 0.82284(6) 0.04448(19) Uani d . 1 . .
Cl Cl2 0.08996(10) 0.51572(7) 0.72233(7) 0.04740(19) Uani d . 1 . .
Cl Cl3 -0.26047(9) 0.62550(8) 0.71790(7) 0.0506(2) Uani d . 1 . .
C C1 0.1893(4) 0.7262(3) 0.5295(3) 0.0484(8) Uani d . 1 . .
C C2 0.1573(4) 0.6370(3) 0.4777(3) 0.0462(8) Uani d . 1 . .
H H2 0.2310 0.5610 0.4550 0.055 Uiso calc R 1 . .
C C3 0.0226(4) 0.6570(4) 0.4593(3) 0.0512(8) Uani d . 1 . .
H H3 0.0058 0.5957 0.4235 0.061 Uiso calc R 1 . .
C C4 -0.0892(4) 0.7679(4) 0.4935(3) 0.0534(9) Uani d . 1 . .
C C5 -0.0618(5) 0.8573(3) 0.5467(3) 0.0559(9) Uani d . 1 . .
H H5 -0.1363 0.9327 0.5705 0.067 Uiso calc R 1 . .
C C6 0.0761(4) 0.8346(3) 0.5644(3) 0.0510(8) Uani d . 1 . .
H H6 0.0924 0.8953 0.6015 0.061 Uiso calc R 1 . .
C C7 0.3370(5) 0.6951(5) 0.5491(4) 0.0721(12) Uani d . 1 . .
H H7 0.3489 0.6158 0.5792 0.087 Uiso calc R 1 . .
C C8 0.4683(7) 0.6885(10) 0.4361(5) 0.168(4) Uani d . 1 . .
H H8A 0.4600 0.7659 0.4019 0.251 Uiso calc R 1 . .
H H8B 0.4671 0.6316 0.3860 0.251 Uiso calc R 1 . .
H H8C 0.5617 0.6636 0.4484 0.251 Uiso calc R 1 . .
C C9 0.3364(6) 0.7746(6) 0.6359(4) 0.0889(16) Uani d . 1 . .
H H9A 0.4234 0.7411 0.6554 0.133 Uiso calc R 1 . .
H H9B 0.2455 0.7811 0.7034 0.133 Uiso calc R 1 . .
H H9C 0.3398 0.8527 0.6046 0.133 Uiso calc R 1 . .
C C10 -0.2363(5) 0.7879(5) 0.4785(4) 0.0864(15) Uani d . 1 . .
H H10A -0.2231 0.8116 0.4013 0.130 Uiso calc R 1 . .
H H10B -0.3119 0.8499 0.5311 0.130 Uiso calc R 1 . .
H H10C -0.2683 0.7151 0.4937 0.130 Uiso calc R 1 . .
S S1 0.29307(13) 0.18189(11) 0.86238(11) 0.0636(4) Uani d P 0.847(5) . .
C C16' 0.29307(13) 0.18189(11) 0.86238(11) 0.0636(4) Uani d P 0.153(5) . .
H H16' 0.2049 0.2487 0.8803 0.076 Uiso calc PR 0.153(5) . .
S S2 0.13328(18) 0.84868(10) 0.98665(14) 0.0673(5) Uani d P 0.700(5) . .
C C21' 0.13328(18) 0.84868(10) 0.98665(14) 0.0673(5) Uani d P 0.300(5) . .
H H21' 0.1475 0.8704 0.9088 0.081 Uiso calc PR 0.300(5) . .
N N1 0.4121(3) 0.3556(2) 0.9546(2) 0.0456(6) Uani d . 1 . .
N N2 0.2449(3) 0.5262(2) 0.9644(2) 0.0396(6) Uani d . 1 . .
C C11 0.2748(3) 0.4218(3) 1.0096(3) 0.0374(6) Uani d . 1 . .
H H11 0.2029 0.3959 1.0769 0.045 Uiso calc R 1 . .
C C12 0.3763(4) 0.5391(3) 0.8622(3) 0.0561(9) Uani d . 1 . .
H H12A 0.4119 0.6054 0.8711 0.067 Uiso calc R 1 . .
H H12B 0.3525 0.5501 0.7948 0.067 Uiso calc R 1 . .
C C13 0.4936(5) 0.4194(3) 0.8565(3) 0.0631(10) Uani d . 1 . .
H H13A 0.5238 0.3766 0.7860 0.076 Uiso calc R 1 . .
H H13B 0.5819 0.4315 0.8633 0.076 Uiso calc R 1 . .
C C14 0.4669(4) 0.2283(3) 0.9737(3) 0.0473(8) Uani d . 1 . .
H H14A 0.4110 0.2105 1.0515 0.057 Uiso calc R 1 . .
H H14B 0.5718 0.2112 0.9631 0.057 Uiso calc R 1 . .
C C15 0.4510(4) 0.1486(3) 0.8940(3) 0.0438(7) Uani d . 1 . .
S S1' 0.5553(4) 0.0368(3) 0.8423(3) 0.0759(12) Uani d P 0.153(5) . .
C C16 0.5553(4) 0.0368(3) 0.8423(3) 0.0759(12) Uani d P 0.847(5) . .
H H16 0.6534 0.0029 0.8456 0.091 Uiso d P 0.847(5) . .
C C17 0.4850(6) -0.0147(4) 0.7846(4) 0.0743(12) Uani d . 1 . .
H H17 0.5312 -0.0919 0.7467 0.089 Uiso calc R 1 . .
C C18 0.3504(6) 0.0533(4) 0.7880(4) 0.0732(12) Uani d . 1 . .
H H18 0.2925 0.0307 0.7515 0.088 Uiso calc R 1 . .
C C19 0.1011(4) 0.6183(3) 1.0051(3) 0.0409(7) Uani d . 1 . .
H H19A 0.0249 0.5844 1.0610 0.049 Uiso calc R 1 . .
H H19B 0.0701 0.6438 0.9419 0.049 Uiso calc R 1 . .
C C20 0.1103(3) 0.7249(3) 1.0576(3) 0.0407(7) Uani d . 1 . .
S S2' 0.0919(3) 0.7370(2) 1.18444(19) 0.0656(8) Uani d P 0.300(5) . .
C C21 0.0919(3) 0.7370(2) 1.18444(19) 0.0656(8) Uani d P 0.700(5) . .
H H21 0.0762 0.6796 1.2445 0.079 Uiso d P 0.700(5) . .
C C22 0.1046(5) 0.8587(6) 1.1876(5) 0.0860(17) Uani d . 1 . .
H H22 0.0993 0.8925 1.2561 0.103 Uiso calc R 1 . .
C C23 0.1235(5) 0.9205(3) 1.0935(5) 0.0765(14) Uani d . 1 . .
H H23 0.1310 1.0017 1.0887 0.092 Uiso calc R 1 . .

loop_
_atom_site_aniso_label
_atom_site_aniso_U_11
_atom_site_aniso_U_22
_atom_site_aniso_U_33
_atom_site_aniso_U_12
_atom_site_aniso_U_13
_atom_site_aniso_U_23
Ru1 0.04018(15) 0.03358(14) 0.03059(14) -0.01658(10) -0.01405(10) 0.00217(9)
Cl1 0.0592(5) 0.0374(4) 0.0377(4) -0.0148(3) -0.0163(3) -0.0067(3)
Cl2 0.0554(5) 0.0370(4) 0.0484(4) -0.0104(3) -0.0204(4) 0.0055(3)
Cl3 0.0483(4) 0.0661(5) 0.0460(4) -0.0327(4) -0.0158(3) 0.0045(4)
C1 0.0502(19) 0.064(2) 0.0352(16) -0.0304(17) -0.0113(14) 0.0064(15)
C2 0.0491(18) 0.057(2) 0.0325(15) -0.0231(16) -0.0090(13) -0.0027(14)
C3 0.063(2) 0.074(2) 0.0285(15) -0.0371(19) -0.0185(15) 0.0043(15)
C4 0.059(2) 0.072(2) 0.0411(17) -0.0304(19) -0.0257(16) 0.0210(17)
C5 0.077(3) 0.0430(18) 0.0461(19) -0.0207(17) -0.0225(18) 0.0171(15)
C6 0.072(2) 0.0484(19) 0.0451(18) -0.0386(18) -0.0222(17) 0.0124(15)
C7 0.052(2) 0.115(4) 0.059(2) -0.040(2) -0.0186(18) -0.004(2)
C8 0.075(4) 0.359(14) 0.081(4) -0.099(6) -0.003(3) -0.044(6)
C9 0.079(3) 0.136(5) 0.076(3) -0.051(3) -0.040(3) -0.002(3)
C10 0.072(3) 0.131(5) 0.073(3) -0.032(3) -0.046(2) 0.026(3)
S1 0.0542(7) 0.0669(8) 0.0728(8) -0.0065(5) -0.0317(6) -0.0088(6)
C16' 0.0542(7) 0.0669(8) 0.0728(8) -0.0065(5) -0.0317(6) -0.0088(6)
S2 0.1003(11) 0.0355(6) 0.0966(11) -0.0253(6) -0.0681(9) 0.0179(6)
C21' 0.1003(11) 0.0355(6) 0.0966(11) -0.0253(6) -0.0681(9) 0.0179(6)
N1 0.0445(15) 0.0354(14) 0.0491(15) -0.0070(12) -0.0116(12) -0.0012(12)
N2 0.0473(14) 0.0315(13) 0.0384(13) -0.0116(11) -0.0141(11) 0.0016(10)
C11 0.0430(16) 0.0340(15) 0.0372(15) -0.0124(13) -0.0158(13) 0.0010(12)
C12 0.060(2) 0.050(2) 0.0482(19) -0.0202(17) -0.0080(17) 0.0082(16)
C13 0.060(2) 0.051(2) 0.059(2) -0.0159(18) -0.0004(18) -0.0002(18)
C14 0.0436(17) 0.0380(17) 0.0561(19) 0.0002(14) -0.0208(15) -0.0042(15)
C15 0.0430(17) 0.0376(16) 0.0485(18) -0.0077(13) -0.0172(14) 0.0023(14)
S1' 0.092(2) 0.0512(17) 0.090(2) -0.0105(15) -0.0439(19) -0.0045(15)
C16 0.092(2) 0.0512(17) 0.090(2) -0.0105(15) -0.0439(19) -0.0045(15)
C17 0.097(3) 0.053(2) 0.068(3) -0.021(2) -0.023(2) -0.011(2)
C18 0.095(3) 0.075(3) 0.070(3) -0.038(3) -0.044(3) 0.005(2)
C19 0.0448(17) 0.0319(15) 0.0511(18) -0.0088(13) -0.0242(14) -0.0002(13)
C20 0.0374(15) 0.0326(15) 0.0533(18) -0.0059(12) -0.0197(14) -0.0032(13)
S2' 0.0721(15) 0.0671(15) 0.0606(13) -0.0293(11) -0.0207(11) 0.0003(10)
C21 0.0721(15) 0.0671(15) 0.0606(13) -0.0293(11) -0.0207(11) 0.0003(10)
C22 0.060(3) 0.115(4) 0.082(3) -0.020(3) -0.015(2) -0.053(3)
C23 0.067(3) 0.0316(18) 0.133(5) -0.0068(18) -0.041(3) -0.013(2)

loop_
_atom_type_symbol
_atom_type_description
_atom_type_scat_dispersion_real
_atom_type_scat_dispersion_imag
_atom_type_scat_source
C C 0.0033 0.0016 'International Tables Vol C Tables 4.2.6.8 and 6.1.1.4'
H H 0.0000 0.0000 'International Tables Vol C Tables 4.2.6.8 and 6.1.1.4'
N N 0.0061 0.0033 'International Tables Vol C Tables 4.2.6.8 and 6.1.1.4'
Cl Cl 0.1484 0.1585 'International Tables Vol C Tables 4.2.6.8 and 6.1.1.4'
Ru Ru -1.2594 0.8363 'International Tables Vol C Tables 4.2.6.8 and 6.1.1.4'
S S 0.1246 0.1234 'International Tables Vol C Tables 4.2.6.8 and 6.1.1.4'

loop_
_geom_angle_atom_site_label_1
_geom_angle_atom_site_label_2
_geom_angle_atom_site_label_3
_geom_angle_site_symmetry_1
_geom_angle_site_symmetry_3
_geom_angle
_geom_angle_publ_flag
C6 Ru1 C2 . . 68.59(14) ?
C6 Ru1 C5 . . 38.46(15) ?
C2 Ru1 C5 . . 80.93(15) ?
C6 Ru1 C1 . . 37.98(14) ?
C2 Ru1 C1 . . 38.66(13) ?
C5 Ru1 C1 . . 69.25(15) ?
C6 Ru1 C3 . . 81.08(14) ?
C2 Ru1 C3 . . 37.52(13) ?
C5 Ru1 C3 . . 68.20(15) ?
C1 Ru1 C3 . . 69.15(13) ?
C6 Ru1 C4 . . 68.92(14) ?
C2 Ru1 C4 . . 68.06(14) ?
C5 Ru1 C4 . . 37.88(15) ?
C1 Ru1 C4 . . 81.91(13) ?
C3 Ru1 C4 . . 37.65(15) ?
C6 Ru1 Cl1 . . 86.77(10) ?
C2 Ru1 Cl1 . . 144.83(9) ?
C5 Ru1 Cl1 . . 95.39(11) ?
C1 Ru1 Cl1 . . 107.28(10) ?
C3 Ru1 Cl1 . . 163.52(11) ?
C4 Ru1 Cl1 . . 126.94(11) ?
C6 Ru1 Cl2 . . 124.11(11) ?
C2 Ru1 Cl2 . . 87.76(11) ?
C5 Ru1 Cl2 . . 162.10(11) ?
C1 Ru1 Cl2 . . 93.29(10) ?
C3 Ru1 Cl2 . . 110.15(11) ?
C4 Ru1 Cl2 . . 146.86(11) ?
Cl1 Ru1 Cl2 . . 85.88(4) ?
C6 Ru1 Cl3 . . 147.20(11) ?
C2 Ru1 Cl3 . . 126.23(9) ?
C5 Ru1 Cl3 . . 110.17(12) ?
C1 Ru1 Cl3 . . 164.68(9) ?
C3 Ru1 Cl3 . . 96.15(10) ?
C4 Ru1 Cl3 . . 88.90(10) ?
Cl1 Ru1 Cl3 . . 88.04(4) ?
Cl2 Ru1 Cl3 . . 87.71(4) ?
C6 C1 C2 . . 116.7(3) ?
C6 C1 C7 . . 124.6(4) ?
C2 C1 C7 . . 118.6(4) ?
C6 C1 Ru1 . . 69.44(19) ?
C2 C1 Ru1 . . 69.67(19) ?
C7 C1 Ru1 . . 128.6(3) ?
C3 C2 C1 . . 122.3(3) ?
C3 C2 Ru1 . . 72.69(19) ?
C1 C2 Ru1 . . 71.67(19) ?
C3 C2 H2 . . 118.9 ?
C1 C2 H2 . . 118.9 ?
Ru1 C2 H2 . . 129.3 ?
C2 C3 C4 . . 120.1(3) ?
C2 C3 Ru1 . . 69.79(18) ?
C4 C3 Ru1 . . 71.78(19) ?
C2 C3 H3 . . 119.9 ?
C4 C3 H3 . . 119.9 ?
Ru1 C3 H3 . . 131.2 ?
C3 C4 C5 . . 118.9(3) ?
C3 C4 C10 . . 120.4(4) ?
C5 C4 C10 . . 120.7(4) ?
C3 C4 Ru1 . . 70.57(19) ?
C5 C4 Ru1 . . 69.77(19) ?
C10 C4 Ru1 . . 129.5(3) ?
C6 C5 C4 . . 119.9(4) ?
C6 C5 Ru1 . . 69.50(19) ?
C4 C5 Ru1 . . 72.4(2) ?
C6 C5 H5 . . 120.1 ?
C4 C5 H5 . . 120.1 ?
Ru1 C5 H5 . . 130.7 ?
C1 C6 C5 . . 122.1(3) ?
C1 C6 Ru1 . . 72.58(19) ?
C5 C6 Ru1 . . 72.0(2) ?
C1 C6 H6 . . 119.0 ?
C5 C6 H6 . . 119.0 ?
Ru1 C6 H6 . . 128.9 ?
C9 C7 C8 . . 113.3(5) ?
C9 C7 C1 . . 113.7(4) ?
C8 C7 C1 . . 109.7(4) ?
C9 C7 H7 . . 106.5 ?
C8 C7 H7 . . 106.5 ?
C1 C7 H7 . . 106.5 ?
C7 C8 H8A . . 109.5 ?
C7 C8 H8B . . 109.5 ?
H8A C8 H8B . . 109.5 ?
C7 C8 H8C . . 109.5 ?
H8A C8 H8C . . 109.5 ?
H8B C8 H8C . . 109.5 ?
C7 C9 H9A . . 109.5 ?
C7 C9 H9B . . 109.5 ?
H9A C9 H9B . . 109.5 ?
C7 C9 H9C . . 109.5 ?
H9A C9 H9C . . 109.5 ?
H9B C9 H9C . . 109.5 ?
C4 C10 H10A . . 109.5 ?
C4 C10 H10B . . 109.5 ?
H10A C10 H10B . . 109.5 ?
C4 C10 H10C . . 109.5 ?
H10A C10 H10C . . 109.5 ?
H10B C10 H10C . . 109.5 ?
C11 N1 C13 . . 110.3(3) ?
C11 N1 C14 . . 125.0(3) ?
C13 N1 C14 . . 123.6(3) ?
C11 N2 C19 . . 126.2(3) ?
C11 N2 C12 . . 110.5(3) ?
C19 N2 C12 . . 123.3(3) ?
N2 C11 N1 . . 113.6(3) ?
N2 C11 H11 . . 123.2 ?
N1 C11 H11 . . 123.2 ?
N2 C12 C13 . . 102.5(3) ?
N2 C12 H12A . . 111.3 ?
C13 C12 H12A . . 111.3 ?
N2 C12 H12B . . 111.3 ?
C13 C12 H12B . . 111.3 ?
H12A C12 H12B . . 109.2 ?
N1 C13 C12 . . 103.2(3) ?
N1 C13 H13A . . 111.1 ?
C12 C13 H13A . . 111.1 ?
N1 C13 H13B . . 111.1 ?
C12 C13 H13B . . 111.1 ?
H13A C13 H13B . . 109.1 ?
N1 C14 C15 . . 112.6(3) ?
N1 C14 H14A . . 109.1 ?
C15 C14 H14A . . 109.1 ?
N1 C14 H14B . . 109.1 ?
C15 C14 H14B . . 109.1 ?
H14A C14 H14B . . 107.8 ?
S1' C15 C14 . . 126.7(3) ?
S1' C15 S1 . . 112.4(3) ?
C14 C15 S1 . . 120.8(2) ?
C15 S1' H16 . . 126.4(3) ?
C18 C17 H17 . . 122.6 ?
C17 C18 H18 . . 123.4 ?
N2 C19 C20 . . 112.8(3) ?
N2 C19 H19A . . 109.0 ?
C20 C19 H19A . . 109.0 ?
N2 C19 H19B . . 109.0 ?
C20 C19 H19B . . 109.0 ?
H19A C19 H19B . . 107.8 ?
C19 C20 S2' . . 125.7(3) ?
C19 C20 S2 . . 122.6(3) ?
S2' C20 S2 . . 111.7(2) ?
C20 S2' H21 . . 129.3(2) ?
C23 C22 H22 . . 121.2 ?
C22 C23 H23 . . 122.8 ?

loop_
_geom_bond_atom_site_label_1
_geom_bond_atom_site_label_2
_geom_bond_site_symmetry_2
_geom_bond_distance
_geom_bond_publ_flag
Ru1 C6 . 2.140(3) ?
Ru1 C2 . 2.154(3) ?
Ru1 C5 . 2.173(3) ?
Ru1 C1 . 2.180(3) ?
Ru1 C3 . 2.191(3) ?
Ru1 C4 . 2.207(3) ?
Ru1 Cl1 . 2.4157(11) ?
Ru1 Cl2 . 2.4329(11) ?
Ru1 Cl3 . 2.4417(11) ?
C1 C6 . 1.406(5) ?
C1 C2 . 1.435(5) ?
C1 C7 . 1.521(5) ?
C2 C3 . 1.398(5) ?
C2 H2 . 0.9600 ?
C3 C4 . 1.419(6) ?
C3 H3 . 0.9600 ?
C4 C5 . 1.422(5) ?
C4 C10 . 1.495(5) ?
C5 C6 . 1.421(5) ?
C5 H5 . 0.9600 ?
C6 H6 . 0.9600 ?
C7 C9 . 1.492(6) ?
C7 C8 . 1.502(7) ?
C7 H7 . 0.9600 ?
C8 H8A . 0.9599 ?
C8 H8B . 0.9599 ?
C8 H8C . 0.9599 ?
C9 H9A . 0.9599 ?
C9 H9B . 0.9599 ?
C9 H9C . 0.9599 ?
C10 H10A . 0.9599 ?
C10 H10B . 0.9599 ?
C10 H10C . 0.9599 ?
S1 C15 . 1.700(3) ?
S2 C20 . 1.647(3) ?
N1 C11 . 1.307(4) ?
N1 C13 . 1.458(5) ?
N1 C14 . 1.462(4) ?
N2 C11 . 1.302(4) ?
N2 C19 . 1.460(4) ?
N2 C12 . 1.466(4) ?
C11 H11 . 0.9600 ?
C12 C13 . 1.534(5) ?
C12 H12A . 0.9600 ?
C12 H12B . 0.9600 ?
C13 H13A . 0.9600 ?
C13 H13B . 0.9600 ?
C14 C15 . 1.505(5) ?
C14 H14A . 0.9600 ?
C14 H14B . 0.9600 ?
C15 S1' . 1.438(4) ?
S1' H16 . 0.960(3) ?
C17 C18 . 1.338(7) ?
C17 H17 . 0.9600 ?
C18 H18 . 0.9600 ?
C19 C20 . 1.495(4) ?
C19 H19A . 0.9600 ?
C19 H19B . 0.9600 ?
C20 S2' . 1.558(4) ?
S2' H21 . 0.960(2) ?
C22 C23 . 1.310(7) ?
C22 H22 . 0.9600 ?
C23 H23 . 0.9600 ?

loop_
_geom_hbond_atom_site_label_D
_geom_hbond_atom_site_label_H
_geom_hbond_atom_site_label_A
_geom_hbond_site_symmetry_A
_geom_hbond_distance_DH
_geom_hbond_distance_HA
_geom_hbond_distance_DA
_geom_hbond_angle_DHA
C11 H11 Cl1 2_567 0.96 2.62 3.450(4) 144
C14 H14A Cl1 2_567 0.96 2.82 3.553(4) 134
C19 H19A Cl2 2_567 0.96 2.81 3.671(4) 150
C23 H23 Cl1 2_577 0.96 2.66 3.549(4) 154
C14 H14B Cg2 2_667 0.96 2.83 3.784(5) 171
C19 H19B Cl1 1_555 0.96 2.86 3.759(5) 157

loop_
_geom_torsion_atom_site_label_1
_geom_torsion_atom_site_label_2
_geom_torsion_atom_site_label_3
_geom_torsion_atom_site_label_4
_geom_torsion_site_symmetry_1
_geom_torsion_site_symmetry_2
_geom_torsion_site_symmetry_3
_geom_torsion_site_symmetry_4
_geom_torsion
_geom_torsion_publ_flag
C2 Ru1 C1 C6 . . . . 130.7(3) ?
C5 Ru1 C1 C6 . . . . 28.9(2) ?
C3 Ru1 C1 C6 . . . . 102.6(2) ?
C4 Ru1 C1 C6 . . . . 65.9(2) ?
Cl1 Ru1 C1 C6 . . . . -60.4(2) ?
Cl2 Ru1 C1 C6 . . . . -147.07(19) ?
Cl3 Ru1 C1 C6 . . . . 119.6(4) ?
C6 Ru1 C1 C2 . . . . -130.7(3) ?
C5 Ru1 C1 C2 . . . . -101.8(2) ?
C3 Ru1 C1 C2 . . . . -28.1(2) ?
C4 Ru1 C1 C2 . . . . -64.8(2) ?
Cl1 Ru1 C1 C2 . . . . 168.98(18) ?
Cl2 Ru1 C1 C2 . . . . 82.3(2) ?
Cl3 Ru1 C1 C2 . . . . -11.0(5) ?
C6 Ru1 C1 C7 . . . . 118.5(4) ?
C2 Ru1 C1 C7 . . . . -110.9(4) ?
C5 Ru1 C1 C7 . . . . 147.4(4) ?
C3 Ru1 C1 C7 . . . . -138.9(4) ?
C4 Ru1 C1 C7 . . . . -175.6(4) ?
Cl1 Ru1 C1 C7 . . . . 58.1(4) ?
Cl2 Ru1 C1 C7 . . . . -28.6(4) ?
Cl3 Ru1 C1 C7 . . . . -121.9(4) ?
C6 C1 C2 C3 . . . . 1.9(5) ?
C7 C1 C2 C3 . . . . 178.4(3) ?
Ru1 C1 C2 C3 . . . . 54.6(3) ?
C6 C1 C2 Ru1 . . . . -52.7(3) ?
C7 C1 C2 Ru1 . . . . 123.8(3) ?
C6 Ru1 C2 C3 . . . . -103.7(2) ?
C5 Ru1 C2 C3 . . . . -65.8(2) ?
C1 Ru1 C2 C3 . . . . -133.8(3) ?
C4 Ru1 C2 C3 . . . . -28.7(2) ?
Cl1 Ru1 C2 C3 . . . . -152.29(18) ?
Cl2 Ru1 C2 C3 . . . . 128.1(2) ?
Cl3 Ru1 C2 C3 . . . . 42.6(3) ?
C6 Ru1 C2 C1 . . . . 30.1(2) ?
C5 Ru1 C2 C1 . . . . 68.0(2) ?
C3 Ru1 C2 C1 . . . . 133.8(3) ?
C4 Ru1 C2 C1 . . . . 105.1(2) ?
Cl1 Ru1 C2 C1 . . . . -18.5(3) ?
Cl2 Ru1 C2 C1 . . . . -98.1(2) ?
Cl3 Ru1 C2 C1 . . . . 176.40(17) ?
C1 C2 C3 C4 . . . . -0.9(5) ?
Ru1 C2 C3 C4 . . . . 53.2(3) ?
C1 C2 C3 Ru1 . . . . -54.1(3) ?
C6 Ru1 C3 C2 . . . . 66.3(2) ?
C5 Ru1 C3 C2 . . . . 104.0(2) ?
C1 Ru1 C3 C2 . . . . 28.8(2) ?
C4 Ru1 C3 C2 . . . . 133.2(3) ?
Cl1 Ru1 C3 C2 . . . . 109.2(4) ?
Cl2 Ru1 C3 C2 . . . . -56.9(2) ?
Cl3 Ru1 C3 C2 . . . . -146.7(2) ?
C6 Ru1 C3 C4 . . . . -66.9(2) ?
C2 Ru1 C3 C4 . . . . -133.2(3) ?
C5 Ru1 C3 C4 . . . . -29.1(2) ?
C1 Ru1 C3 C4 . . . . -104.3(2) ?
Cl1 Ru1 C3 C4 . . . . -23.9(5) ?
Cl2 Ru1 C3 C4 . . . . 169.95(18) ?
Cl3 Ru1 C3 C4 . . . . 80.1(2) ?
C2 C3 C4 C5 . . . . -0.2(5) ?
Ru1 C3 C4 C5 . . . . 52.1(3) ?
C2 C3 C4 C10 . . . . -177.4(3) ?
Ru1 C3 C4 C10 . . . . -125.1(3) ?
C2 C3 C4 Ru1 . . . . -52.3(3) ?
C6 Ru1 C4 C3 . . . . 103.2(2) ?
C2 Ru1 C4 C3 . . . . 28.6(2) ?
C5 Ru1 C4 C3 . . . . 132.6(3) ?
C1 Ru1 C4 C3 . . . . 66.1(2) ?
Cl1 Ru1 C4 C3 . . . . 171.72(16) ?
Cl2 Ru1 C4 C3 . . . . -17.4(3) ?
Cl3 Ru1 C4 C3 . . . . -101.6(2) ?
C6 Ru1 C4 C5 . . . . -29.4(2) ?
C2 Ru1 C4 C5 . . . . -103.9(2) ?
C1 Ru1 C4 C5 . . . . -66.4(2) ?
C3 Ru1 C4 C5 . . . . -132.6(3) ?
Cl1 Ru1 C4 C5 . . . . 39.2(3) ?
Cl2 Ru1 C4 C5 . . . . -150.0(2) ?
Cl3 Ru1 C4 C5 . . . . 125.9(2) ?
C6 Ru1 C4 C10 . . . . -143.0(5) ?
C2 Ru1 C4 C10 . . . . 142.5(5) ?
C5 Ru1 C4 C10 . . . . -113.6(5) ?
C1 Ru1 C4 C10 . . . . 180.0(5) ?
C3 Ru1 C4 C10 . . . . 113.8(5) ?
Cl1 Ru1 C4 C10 . . . . -74.4(5) ?
Cl2 Ru1 C4 C10 . . . . 96.4(4) ?
Cl3 Ru1 C4 C10 . . . . 12.3(4) ?
C3 C4 C5 C6 . . . . 0.2(5) ?
C10 C4 C5 C6 . . . . 177.4(3) ?
Ru1 C4 C5 C6 . . . . 52.7(3) ?
C3 C4 C5 Ru1 . . . . -52.5(3) ?
C10 C4 C5 Ru1 . . . . 124.7(3) ?
C2 Ru1 C5 C6 . . . . -66.8(2) ?
C1 Ru1 C5 C6 . . . . -28.6(2) ?
C3 Ru1 C5 C6 . . . . -103.6(2) ?
C4 Ru1 C5 C6 . . . . -132.6(3) ?
Cl1 Ru1 C5 C6 . . . . 77.9(2) ?
Cl2 Ru1 C5 C6 . . . . -15.4(5) ?
Cl3 Ru1 C5 C6 . . . . 167.78(19) ?
C6 Ru1 C5 C4 . . . . 132.6(3) ?
C2 Ru1 C5 C4 . . . . 65.7(2) ?
C1 Ru1 C5 C4 . . . . 104.0(2) ?
C3 Ru1 C5 C4 . . . . 29.0(2) ?
Cl1 Ru1 C5 C4 . . . . -149.5(2) ?
Cl2 Ru1 C5 C4 . . . . 117.2(3) ?
Cl3 Ru1 C5 C4 . . . . -59.6(2) ?
C2 C1 C6 C5 . . . . -1.9(5) ?
C7 C1 C6 C5 . . . . -178.1(3) ?
Ru1 C1 C6 C5 . . . . -54.7(3) ?
C2 C1 C6 Ru1 . . . . 52.8(3) ?
C7 C1 C6 Ru1 . . . . -123.4(3) ?
C4 C5 C6 C1 . . . . 0.9(5) ?
Ru1 C5 C6 C1 . . . . 54.9(3) ?
C4 C5 C6 Ru1 . . . . -54.0(3) ?
C2 Ru1 C6 C1 . . . . -30.6(2) ?
C5 Ru1 C6 C1 . . . . -133.4(3) ?
C3 Ru1 C6 C1 . . . . -67.4(2) ?
C4 Ru1 C6 C1 . . . . -104.4(2) ?
Cl1 Ru1 C6 C1 . . . . 123.77(19) ?
Cl2 Ru1 C6 C1 . . . . 41.0(2) ?
Cl3 Ru1 C6 C1 . . . . -154.91(17) ?
C2 Ru1 C6 C5 . . . . 102.8(2) ?
C1 Ru1 C6 C5 . . . . 133.4(3) ?
C3 Ru1 C6 C5 . . . . 66.0(2) ?
C4 Ru1 C6 C5 . . . . 29.0(2) ?
Cl1 Ru1 C6 C5 . . . . -102.8(2) ?
Cl2 Ru1 C6 C5 . . . . 174.34(18) ?
Cl3 Ru1 C6 C5 . . . . -21.5(3) ?
C6 C1 C7 C9 . . . . 15.6(6) ?
C2 C1 C7 C9 . . . . -160.6(4) ?
Ru1 C1 C7 C9 . . . . -74.7(5) ?
C6 C1 C7 C8 . . . . -112.5(6) ?
C2 C1 C7 C8 . . . . 71.4(6) ?
Ru1 C1 C7 C8 . . . . 157.2(5) ?
C19 N2 C11 N1 . . . . 178.8(3) ?
C12 N2 C11 N1 . . . . 0.4(4) ?
C13 N1 C11 N2 . . . . 0.0(4) ?
C14 N1 C11 N2 . . . . -168.6(3) ?
C11 N2 C12 C13 . . . . -0.6(4) ?
C19 N2 C12 C13 . . . . -179.1(3) ?
C11 N1 C13 C12 . . . . -0.4(4) ?
C14 N1 C13 C12 . . . . 168.4(3) ?
N2 C12 C13 N1 . . . . 0.6(4) ?
C11 N1 C14 C15 . . . . 93.3(4) ?
C13 N1 C14 C15 . . . . -73.9(4) ?
N1 C14 C15 S1' . . . . 143.0(3) ?
N1 C14 C15 S1 . . . . -40.9(4) ?
C11 N2 C19 C20 . . . . 109.6(4) ?
C12 N2 C19 C20 . . . . -72.2(4) ?
N2 C19 C20 S2' . . . . -84.8(4) ?
N2 C19 C20 S2 . . . . 98.6(3) ?
